data_7018352
loop_
_publ_author_name
'Merkens, Carina'
'Englert, Ulli'

_publ_section_title
;
 Ordered bimetallic coordination networks featuring rare earth and silver
 cations.
;
_journal_issue 15
_journal_name_full 'Dalton transactions (Cambridge, England : 2003)'
_journal_page_first 4664
_journal_page_last 4673
_journal_paper_doi 10.1039/c2dt11772j
_journal_volume 41
_journal_year 2012
_chemical_formula_moiety 'C24 H26 Ag Ce N4 O9'
_chemical_formula_sum 'C24 H26 Ag Ce N4 O9'
_chemical_formula_weight 762.48
_chemical_name_common 4a
_chemical_name_systematic
;
?
;
_space_group_IT_number 2
_symmetry_cell_setting triclinic
_symmetry_space_group_name_Hall '-P 1'
_symmetry_space_group_name_H-M 'P -1'
_atom_sites_solution_hydrogens geom
_atom_sites_solution_primary patt
_atom_sites_solution_secondary difmap
_audit_creation_method SHELXL-97
_cell_angle_alpha 74.775(3)
_cell_angle_beta 83.984(4)
_cell_angle_gamma 90.269(4)
_cell_formula_units_Z 2
_cell_length_a 6.3395(14)
_cell_length_b 15.475(3)
_cell_length_c 16.273(3)
_cell_measurement_reflns_used 3371
_cell_measurement_temperature 100(2)
_cell_measurement_theta_max 26.72
_cell_measurement_theta_min 2.61
_cell_volume 1531.1(5)
_computing_cell_refinement 'Bruker SAINT'
_computing_data_collection 'Bruker SMART'
_computing_data_reduction 'Bruker SAINT'
_computing_structure_refinement 'SHELXL-97 (Sheldrick, 1997)'
_computing_structure_solution 'SHELXS-97 (Sheldrick, 1990)'
_diffrn_ambient_temperature 100(2)
_diffrn_measured_fraction_theta_full 0.996
_diffrn_measured_fraction_theta_max 0.906
_diffrn_measurement_device_type 'CCD area detector'
_diffrn_measurement_method 'omega scans'
_diffrn_radiation_monochromator multilayer
_diffrn_radiation_source microsource
_diffrn_radiation_type MoK\a
_diffrn_radiation_wavelength 0.71073
_diffrn_reflns_av_R_equivalents 0.0529
_diffrn_reflns_av_sigmaI/netI 0.1083
_diffrn_reflns_limit_h_max 9
_diffrn_reflns_limit_h_min -8
_diffrn_reflns_limit_k_max 21
_diffrn_reflns_limit_k_min -20
_diffrn_reflns_limit_l_max 23
_diffrn_reflns_limit_l_min 0
_diffrn_reflns_number 24803
_diffrn_reflns_theta_full 27.50
_diffrn_reflns_theta_max 30.79
_diffrn_reflns_theta_min 2.61
_exptl_absorpt_coefficient_mu 2.158
_exptl_absorpt_correction_T_max 0.7378
_exptl_absorpt_correction_T_min 0.6721
_exptl_absorpt_correction_type multi-scan
_exptl_absorpt_process_details TWINABS
_exptl_crystal_colour yellow
_exptl_crystal_density_diffrn 1.654
_exptl_crystal_density_method 'not measured'
_exptl_crystal_description plate
_exptl_crystal_F_000 750
_exptl_crystal_size_max 0.20
_exptl_crystal_size_mid 0.17
_exptl_crystal_size_min 0.15
_refine_diff_density_max 1.977
_refine_diff_density_min -1.933
_refine_diff_density_rms 0.187
_refine_ls_extinction_method none
_refine_ls_goodness_of_fit_ref 0.955
_refine_ls_hydrogen_treatment mixed
_refine_ls_matrix_type full
_refine_ls_number_parameters 367
_refine_ls_number_reflns 14839
_refine_ls_number_restraints 0
_refine_ls_restrained_S_all 0.955
_refine_ls_R_factor_all 0.0735
_refine_ls_R_factor_gt 0.0533
_refine_ls_shift/su_max 0.009
_refine_ls_shift/su_mean 0.000
_refine_ls_structure_factor_coef Fsqd
_refine_ls_weighting_details 'calc w=1/[\s^2^(Fo^2^)+(0.0362P)^2^+0.0000P] where P=(Fo^2^+2Fc^2^)/3'
_refine_ls_weighting_scheme calc
_refine_ls_wR_factor_gt 0.0962
_refine_ls_wR_factor_ref 0.1034
_reflns_number_gt 11142
_reflns_number_total 14839
_reflns_threshold_expression >2sigma(I)
_cod_data_source_file c2dt11772j.txt
_cod_data_source_block 4a
_cod_original_sg_symbol_H-M P-1
_cod_database_code 7018352

loop_
_symmetry_equiv_pos_as_xyz
'x, y, z'
'-x, -y, -z'

loop_
_atom_site_label
_atom_site_type_symbol
_atom_site_fract_x
_atom_site_fract_y
_atom_site_fract_z
_atom_site_U_iso_or_equiv
_atom_site_adp_type
_atom_site_occupancy
_atom_site_symmetry_multiplicity
_atom_site_calc_flag
_atom_site_refinement_flags
Ce1 Ce 0.03771(4) 0.799615(15) 0.758744(15) 0.01199(6) Uani 1 1 d .
Ag1 Ag 0.39738(5) 0.69641(2) 1.26878(2) 0.01972(8) Uani 1 1 d .
O1 O -0.1260(4) 0.74181(19) 0.90771(17) 0.0174(6) Uani 1 1 d .
O2 O 0.2738(4) 0.83321(17) 0.86224(16) 0.0156(6) Uani 1 1 d .
O3 O 0.3334(4) 0.76577(17) 0.65603(16) 0.0158(6) Uani 1 1 d .
O4 O -0.0397(4) 0.85038(18) 0.60690(17) 0.0168(6) Uani 1 1 d .
O5 O 0.2664(5) 0.93247(18) 0.68931(17) 0.0180(6) Uani 1 1 d .
O6 O -0.0881(4) 0.93768(19) 0.80025(18) 0.0189(7) Uani 1 1 d .
O7 O 0.2313(5) 0.66745(18) 0.83071(18) 0.0197(7) Uani 1 1 d .
O8 O -0.0666(4) 0.65799(19) 0.71981(18) 0.0179(6) Uani 1 1 d .
O9 O -0.3571(5) 0.8026(2) 0.7555(2) 0.0209(7) Uani 1 1 d .
H9A H -0.445(8) 0.818(3) 0.789(3) 0.031 Uiso 1 1 d .
H9B H -0.408(8) 0.791(3) 0.721(3) 0.031 Uiso 1 1 d .
N1 N 0.2070(6) 0.7009(3) 1.1583(2) 0.0283(9) Uani 1 1 d .
N2 N 0.2472(6) 0.7276(3) 0.3869(2) 0.0273(9) Uani 1 1 d .
N3 N 0.3729(6) 1.1779(3) 0.7984(3) 0.0315(10) Uani 1 1 d .
N4 N 0.4018(6) 0.4239(3) 0.7198(3) 0.0272(9) Uani 1 1 d .
C1 C -0.2115(7) 0.6599(3) 1.0517(3) 0.0286(11) Uani 1 1 d .
H1A H -0.3438 0.6484 1.0295 0.043 Uiso 1 1 calc R
H1B H -0.2430 0.6887 1.0983 0.043 Uiso 1 1 calc R
H1C H -0.1428 0.6030 1.0733 0.043 Uiso 1 1 calc R
C2 C -0.0650(6) 0.7207(3) 0.9807(3) 0.0174(9) Uani 1 1 d .
C3 C 0.1277(7) 0.7536(3) 1.0019(3) 0.0172(9) Uani 1 1 d .
C4 C 0.2795(6) 0.8125(3) 0.9418(2) 0.0142(8) Uani 1 1 d .
C5 C 0.4594(7) 0.8547(3) 0.9740(3) 0.0216(9) Uani 1 1 d .
H5A H 0.5937 0.8485 0.9406 0.032 Uiso 1 1 calc R
H5B H 0.4672 0.8245 1.0346 0.032 Uiso 1 1 calc R
H5C H 0.4337 0.9184 0.9677 0.032 Uiso 1 1 calc R
C6 C 0.1700(6) 0.7248(3) 1.0883(3) 0.0191(9) Uani 1 1 d .
C7 C -0.0940(7) 0.8801(3) 0.4614(3) 0.0258(10) Uani 1 1 d .
H7A H -0.2391 0.8930 0.4810 0.039 Uiso 1 1 calc R
H7B H -0.0984 0.8406 0.4234 0.039 Uiso 1 1 calc R
H7C H -0.0175 0.9363 0.4302 0.039 Uiso 1 1 calc R
C8 C 0.0183(6) 0.8349(3) 0.5376(3) 0.0172(9) Uani 1 1 d .
C9 C 0.1910(6) 0.7773(3) 0.5254(3) 0.0178(9) Uani 1 1 d .
C10 C 0.3433(6) 0.7489(3) 0.5846(3) 0.0156(8) Uani 1 1 d .
C11 C 0.5279(7) 0.6957(3) 0.5613(3) 0.0231(10) Uani 1 1 d .
H11A H 0.6414 0.6992 0.5968 0.035 Uiso 1 1 calc R
H11B H 0.5807 0.7203 0.5007 0.035 Uiso 1 1 calc R
H11C H 0.4815 0.6329 0.5711 0.035 Uiso 1 1 calc R
C12 C 0.2214(7) 0.7507(3) 0.4480(3) 0.0203(10) Uani 1 1 d .
C13 C 0.5438(7) 1.0401(3) 0.6671(3) 0.0238(10) Uani 1 1 d .
H13A H 0.6541 1.0127 0.7026 0.036 Uiso 1 1 calc R
H13B H 0.5460 1.1048 0.6609 0.036 Uiso 1 1 calc R
H13C H 0.5705 1.0289 0.6105 0.036 Uiso 1 1 calc R
C14 C 0.3288(7) 0.9997(3) 0.7095(3) 0.0179(9) Uani 1 1 d .
C15 C 0.2092(7) 1.0389(3) 0.7680(3) 0.0189(9) Uani 1 1 d .
C16 C 0.0018(7) 1.0064(3) 0.8088(3) 0.0183(9) Uani 1 1 d .
C17 C -0.1203(7) 1.0574(3) 0.8644(3) 0.0339(13) Uani 1 1 d .
H17A H -0.1615 1.1149 0.8286 0.051 Uiso 1 1 calc R
H17B H -0.0308 1.0683 0.9065 0.051 Uiso 1 1 calc R
H17C H -0.2479 1.0223 0.8943 0.051 Uiso 1 1 calc R
C18 C 0.2966(7) 1.1168(3) 0.7853(3) 0.0204(9) Uani 1 1 d .
C19 C 0.4927(7) 0.5595(3) 0.8564(3) 0.0242(10) Uani 1 1 d .
H19A H 0.6188 0.5982 0.8317 0.036 Uiso 1 1 calc R
H19B H 0.5161 0.4996 0.8481 0.036 Uiso 1 1 calc R
H19C H 0.4661 0.5551 0.9178 0.036 Uiso 1 1 calc R
C20 C 0.3026(7) 0.5990(3) 0.8123(3) 0.0173(9) Uani 1 1 d .
C21 C 0.2131(7) 0.5587(3) 0.7543(3) 0.0183(9) Uani 1 1 d .
C22 C 0.0260(7) 0.5886(3) 0.7139(3) 0.0182(9) Uani 1 1 d .
C23 C -0.0614(7) 0.5336(3) 0.6598(3) 0.0291(12) Uani 1 1 d .
H23A H -0.2166 0.5357 0.6652 0.044 Uiso 1 1 calc R
H23B H -0.0191 0.4714 0.6795 0.044 Uiso 1 1 calc R
H23C H -0.0050 0.5583 0.5997 0.044 Uiso 1 1 calc R
C24 C 0.3148(7) 0.4827(3) 0.7350(3) 0.0214(9) Uani 1 1 d .

loop_
_atom_site_aniso_label
_atom_site_aniso_U_11
_atom_site_aniso_U_22
_atom_site_aniso_U_33
_atom_site_aniso_U_23
_atom_site_aniso_U_13
_atom_site_aniso_U_12
Ce1 0.01159(10) 0.01330(12) 0.01050(11) -0.00236(9) -0.00073(9) 0.00025(9)
Ag1 0.02707(18) 0.01764(18) 0.01549(17) -0.00572(14) -0.00343(14) 0.00346(15)
O1 0.0173(14) 0.0234(17) 0.0100(15) -0.0024(13) 0.0002(12) -0.0017(12)
O2 0.0148(13) 0.0180(15) 0.0127(14) -0.0014(12) -0.0024(12) -0.0014(13)
O3 0.0163(14) 0.0173(15) 0.0133(14) -0.0037(12) 0.0001(13) -0.0013(13)
O4 0.0196(15) 0.0183(16) 0.0118(15) -0.0026(13) -0.0023(12) 0.0035(12)
O5 0.0243(15) 0.0133(15) 0.0152(15) -0.0026(12) 0.0001(13) -0.0043(13)
O6 0.0172(14) 0.0188(17) 0.0222(17) -0.0080(14) -0.0022(13) -0.0009(12)
O7 0.0233(15) 0.0171(16) 0.0175(16) -0.0018(13) -0.0040(13) 0.0050(13)
O8 0.0139(14) 0.0176(16) 0.0225(17) -0.0054(13) -0.0023(12) -0.0003(12)
O9 0.0138(15) 0.0301(19) 0.0220(19) -0.0116(15) -0.0046(13) 0.0043(13)
N1 0.030(2) 0.033(2) 0.021(2) -0.0053(18) -0.0042(19) -0.011(2)
N2 0.037(2) 0.027(2) 0.019(2) -0.0090(18) -0.0008(18) 0.0024(18)
N3 0.031(2) 0.027(2) 0.037(3) -0.010(2) -0.0014(19) -0.0026(19)
N4 0.028(2) 0.022(2) 0.031(2) -0.0071(19) -0.0041(18) 0.0033(18)
C1 0.029(3) 0.035(3) 0.016(2) 0.002(2) 0.000(2) -0.012(2)
C2 0.020(2) 0.017(2) 0.015(2) -0.0050(18) 0.0022(17) 0.0005(17)
C3 0.022(2) 0.021(2) 0.009(2) -0.0037(18) -0.0039(17) -0.0013(18)
C4 0.0131(18) 0.015(2) 0.016(2) -0.0068(17) -0.0021(17) 0.0063(17)
C5 0.021(2) 0.024(2) 0.021(2) -0.0088(19) -0.0034(19) -0.0041(19)
C6 0.020(2) 0.021(2) 0.017(2) -0.0062(19) -0.0012(18) -0.0032(18)
C7 0.028(2) 0.034(3) 0.014(2) -0.0012(19) -0.010(2) 0.007(2)
C8 0.020(2) 0.017(2) 0.013(2) 0.0005(18) -0.0011(17) -0.0051(17)
C9 0.019(2) 0.022(2) 0.012(2) -0.0044(18) 0.0016(17) -0.0015(18)
C10 0.016(2) 0.013(2) 0.016(2) -0.0021(17) 0.0020(17) -0.0020(17)
C11 0.024(2) 0.024(3) 0.023(3) -0.011(2) -0.0006(19) 0.0041(19)
C12 0.023(2) 0.023(2) 0.012(2) 0.0007(19) -0.0012(18) -0.0010(19)
C13 0.023(2) 0.020(2) 0.024(2) -0.0011(19) 0.004(2) 0.000(2)
C14 0.022(2) 0.012(2) 0.016(2) 0.0036(17) -0.0041(19) 0.0049(19)
C15 0.022(2) 0.014(2) 0.018(2) 0.0002(19) -0.0052(18) -0.0027(17)
C16 0.021(2) 0.016(2) 0.019(2) -0.0062(18) -0.0035(18) 0.0024(18)
C17 0.029(3) 0.030(3) 0.048(3) -0.024(3) 0.005(2) -0.002(2)
C18 0.023(2) 0.019(2) 0.019(2) -0.0067(18) 0.001(2) 0.002(2)
C19 0.024(2) 0.019(2) 0.026(3) 0.0021(19) -0.005(2) 0.002(2)
C20 0.0136(18) 0.015(2) 0.018(2) 0.0026(17) 0.0056(18) -0.0021(18)
C21 0.022(2) 0.012(2) 0.016(2) 0.0026(18) 0.0017(18) -0.0007(17)
C22 0.019(2) 0.014(2) 0.020(2) -0.0025(18) 0.0013(18) -0.0059(18)
C23 0.028(2) 0.024(3) 0.040(3) -0.013(2) -0.013(2) 0.000(2)
C24 0.018(2) 0.020(2) 0.022(2) 0.0007(19) 0.002(2) 0.000(2)

loop_
_atom_type_symbol
_atom_type_description
_atom_type_scat_dispersion_real
_atom_type_scat_dispersion_imag
_atom_type_scat_source
C C 0.0033 0.0016 'International Tables Vol C Tables 4.2.6.8 and 6.1.1.4'
H H 0.0000 0.0000 'International Tables Vol C Tables 4.2.6.8 and 6.1.1.4'
N N 0.0061 0.0033 'International Tables Vol C Tables 4.2.6.8 and 6.1.1.4'
O O 0.0106 0.0060 'International Tables Vol C Tables 4.2.6.8 and 6.1.1.4'
Ag Ag -0.8971 1.1015 'International Tables Vol C Tables 4.2.6.8 and 6.1.1.4'
Ce Ce -0.2486 2.6331 'International Tables Vol C Tables 4.2.6.8 and 6.1.1.4'

loop_
_geom_angle_atom_site_label_1
_geom_angle_atom_site_label_2
_geom_angle_atom_site_label_3
_geom_angle
_geom_angle_site_symmetry_1
_geom_angle_site_symmetry_3
O5 Ce1 O1 131.43(9) . .
O5 Ce1 O7 114.07(9) . .
O1 Ce1 O7 70.89(9) . .
O5 Ce1 O4 72.75(9) . .
O1 Ce1 O4 143.84(9) . .
O7 Ce1 O4 129.50(9) . .
O5 Ce1 O9 121.38(11) . .
O1 Ce1 O9 72.79(10) . .
O7 Ce1 O9 124.55(11) . .
O4 Ce1 O9 71.22(10) . .
O5 Ce1 O6 67.14(9) . .
O1 Ce1 O6 76.12(9) . .
O7 Ce1 O6 133.64(9) . .
O4 Ce1 O6 96.11(9) . .
O9 Ce1 O6 72.56(10) . .
O5 Ce1 O2 69.59(9) . .
O1 Ce1 O2 69.16(9) . .
O7 Ce1 O2 67.21(9) . .
O4 Ce1 O2 142.29(9) . .
O9 Ce1 O2 132.21(10) . .
O6 Ce1 O2 71.14(9) . .
O5 Ce1 O3 68.31(9) . .
O1 Ce1 O3 140.44(9) . .
O7 Ce1 O3 69.55(9) . .
O4 Ce1 O3 67.73(9) . .
O9 Ce1 O3 131.69(10) . .
O6 Ce1 O3 135.35(9) . .
O2 Ce1 O3 96.09(9) . .
O5 Ce1 O8 135.45(9) . .
O1 Ce1 O8 92.27(9) . .
O7 Ce1 O8 67.16(9) . .
O4 Ce1 O8 74.77(9) . .
O9 Ce1 O8 74.02(10) . .
O6 Ce1 O8 146.52(9) . .
O2 Ce1 O8 134.19(9) . .
O3 Ce1 O8 71.61(9) . .
N2 Ag1 N4 119.39(14) 1_556 2_667
N2 Ag1 N1 120.27(15) 1_556 .
N4 Ag1 N1 106.03(14) 2_667 .
N2 Ag1 N3 104.27(14) 1_556 2_677
N4 Ag1 N3 105.92(14) 2_667 2_677
N1 Ag1 N3 97.73(14) . 2_677
C2 O1 Ce1 137.0(3) . .
C4 O2 Ce1 137.2(3) . .
C10 O3 Ce1 134.9(3) . .
C8 O4 Ce1 138.6(3) . .
C14 O5 Ce1 136.1(3) . .
C16 O6 Ce1 134.6(3) . .
C20 O7 Ce1 136.3(3) . .
C22 O8 Ce1 134.8(3) . .
Ce1 O9 H9A 127(3) . .
Ce1 O9 H9B 122(4) . .
H9A O9 H9B 111(5) . .
C6 N1 Ag1 155.0(4) . .
C12 N2 Ag1 162.6(4) . 1_554
C18 N3 Ag1 141.5(4) . 2_677
C24 N4 Ag1 161.9(4) . 2_667
C2 C1 H1A 109.5 . .
C2 C1 H1B 109.5 . .
H1A C1 H1B 109.5 . .
C2 C1 H1C 109.5 . .
H1A C1 H1C 109.5 . .
H1B C1 H1C 109.5 . .
O1 C2 C3 124.5(4) . .
O1 C2 C1 117.1(4) . .
C3 C2 C1 118.3(4) . .
C6 C3 C4 118.3(4) . .
C6 C3 C2 117.2(4) . .
C4 C3 C2 124.5(4) . .
O2 C4 C3 124.1(4) . .
O2 C4 C5 116.5(4) . .
C3 C4 C5 119.5(3) . .
C4 C5 H5A 109.5 . .
C4 C5 H5B 109.5 . .
H5A C5 H5B 109.5 . .
C4 C5 H5C 109.5 . .
H5A C5 H5C 109.5 . .
H5B C5 H5C 109.5 . .
N1 C6 C3 179.1(5) . .
C8 C7 H7A 109.5 . .
C8 C7 H7B 109.5 . .
H7A C7 H7B 109.5 . .
C8 C7 H7C 109.5 . .
H7A C7 H7C 109.5 . .
H7B C7 H7C 109.5 . .
O4 C8 C9 123.4(4) . .
O4 C8 C7 118.1(4) . .
C9 C8 C7 118.5(4) . .
C12 C9 C10 116.8(4) . .
C12 C9 C8 119.1(4) . .
C10 C9 C8 124.0(4) . .
O3 C10 C9 123.5(4) . .
O3 C10 C11 117.2(4) . .
C9 C10 C11 119.2(4) . .
C10 C11 H11A 109.5 . .
C10 C11 H11B 109.5 . .
H11A C11 H11B 109.5 . .
C10 C11 H11C 109.5 . .
H11A C11 H11C 109.5 . .
H11B C11 H11C 109.5 . .
N2 C12 C9 178.4(5) . .
C14 C13 H13A 109.5 . .
C14 C13 H13B 109.5 . .
H13A C13 H13B 109.5 . .
C14 C13 H13C 109.5 . .
H13A C13 H13C 109.5 . .
H13B C13 H13C 109.5 . .
O5 C14 C15 123.5(4) . .
O5 C14 C13 116.4(4) . .
C15 C14 C13 120.1(4) . .
C14 C15 C18 118.3(4) . .
C14 C15 C16 123.5(4) . .
C18 C15 C16 118.1(4) . .
O6 C16 C15 123.7(4) . .
O6 C16 C17 116.8(4) . .
C15 C16 C17 119.4(4) . .
C16 C17 H17A 109.5 . .
C16 C17 H17B 109.5 . .
H17A C17 H17B 109.5 . .
C16 C17 H17C 109.5 . .
H17A C17 H17C 109.5 . .
H17B C17 H17C 109.5 . .
N3 C18 C15 177.7(5) . .
C20 C19 H19A 109.5 . .
C20 C19 H19B 109.5 . .
H19A C19 H19B 109.5 . .
C20 C19 H19C 109.5 . .
H19A C19 H19C 109.5 . .
H19B C19 H19C 109.5 . .
O7 C20 C21 123.1(4) . .
O7 C20 C19 116.0(4) . .
C21 C20 C19 120.9(4) . .
C20 C21 C24 118.1(4) . .
C20 C21 C22 124.4(4) . .
C24 C21 C22 117.5(4) . .
O8 C22 C21 123.6(4) . .
O8 C22 C23 118.2(4) . .
C21 C22 C23 118.1(4) . .
C22 C23 H23A 109.5 . .
C22 C23 H23B 109.5 . .
H23A C23 H23B 109.5 . .
C22 C23 H23C 109.5 . .
H23A C23 H23C 109.5 . .
H23B C23 H23C 109.5 . .
N4 C24 C21 177.6(5) . .

loop_
_geom_bond_atom_site_label_1
_geom_bond_atom_site_label_2
_geom_bond_distance
_geom_bond_site_symmetry_2
Ce1 O5 2.452(3) .
Ce1 O1 2.466(3) .
Ce1 O7 2.475(3) .
Ce1 O4 2.490(3) .
Ce1 O9 2.509(3) .
Ce1 O6 2.514(3) .
Ce1 O2 2.515(3) .
Ce1 O3 2.529(3) .
Ce1 O8 2.539(3) .
Ag1 N2 2.223(4) 1_556
Ag1 N4 2.238(4) 2_667
Ag1 N1 2.255(4) .
Ag1 N3 2.371(4) 2_677
O1 C2 1.249(5) .
O2 C4 1.253(4) .
O3 C10 1.253(4) .
O4 C8 1.233(5) .
O5 C14 1.245(5) .
O6 C16 1.250(5) .
O7 C20 1.249(5) .
O8 C22 1.247(5) .
O9 H9A 0.82(5) .
O9 H9B 0.74(5) .
N1 C6 1.150(5) .
N2 C12 1.139(5) .
N2 Ag1 2.223(4) 1_554
N3 C18 1.139(5) .
N3 Ag1 2.371(4) 2_677
N4 C24 1.135(5) .
N4 Ag1 2.238(4) 2_667
C1 C2 1.509(6) .
C1 H1A 0.9800 .
C1 H1B 0.9800 .
C1 H1C 0.9800 .
C2 C3 1.430(5) .
C3 C6 1.414(6) .
C3 C4 1.429(5) .
C4 C5 1.517(5) .
C5 H5A 0.9800 .
C5 H5B 0.9800 .
C5 H5C 0.9800 .
C7 C8 1.506(5) .
C7 H7A 0.9800 .
C7 H7B 0.9800 .
C7 H7C 0.9800 .
C8 C9 1.446(6) .
C9 C12 1.418(6) .
C9 C10 1.425(6) .
C10 C11 1.507(5) .
C11 H11A 0.9800 .
C11 H11B 0.9800 .
C11 H11C 0.9800 .
C13 C14 1.514(6) .
C13 H13A 0.9800 .
C13 H13B 0.9800 .
C13 H13C 0.9800 .
C14 C15 1.415(6) .
C15 C18 1.430(6) .
C15 C16 1.435(6) .
C16 C17 1.509(6) .
C17 H17A 0.9800 .
C17 H17B 0.9800 .
C17 H17C 0.9800 .
C19 C20 1.516(6) .
C19 H19A 0.9800 .
C19 H19B 0.9800 .
C19 H19C 0.9800 .
C20 C21 1.421(6) .
C21 C24 1.434(6) .
C21 C22 1.436(6) .
C22 C23 1.516(6) .
C23 H23A 0.9800 .
C23 H23B 0.9800 .
C23 H23C 0.9800 .
